data_4505043
loop_
_publ_author_name
'Ghosh, Sujit K.'
'Ribas, Joan'
'Bharadwaj, Parimal K.'

_publ_section_title
;
 Characterization of 3-D Metal&#x2212;Organic Frameworks Formed through
 Hydrogen Bonding Interactions of 2-D Networks with Rectangular Voids by
 CoII- and NiII-Pyridine-2,6-dicarboxylate and 4,4&#x2018;-Bipyridine or
 1,2-Di(pyridyl)ethylene
;
_journal_issue 2
_journal_name_full 'Crystal Growth &amp; Design'
_journal_page_first 623
_journal_paper_doi 10.1021/cg049838e
_journal_volume 5
_journal_year 2005
_chemical_formula_moiety 'C17.50 H13 N3 Ni O4.50'
_chemical_formula_sum 'C17.5 H13 N3 Ni O4.5'
_chemical_formula_weight 396.02
_chemical_name_systematic
;
 ?
;
_space_group_IT_number 14
_symmetry_cell_setting monoclinic
_symmetry_space_group_name_Hall '-P 2yn'
_symmetry_space_group_name_H-M 'P 1 21/n 1'
_atom_sites_solution_hydrogens geom
_atom_sites_solution_primary direct
_atom_sites_solution_secondary difmap
_audit_creation_method SHELXL-97
_cell_angle_alpha 90.00
_cell_angle_beta 97.916(5)
_cell_angle_gamma 90.00
_cell_formula_units_Z 4
_cell_length_a 11.249(5)
_cell_length_b 10.277(2)
_cell_length_c 15.607(5)
_cell_measurement_reflns_used 25
_cell_measurement_temperature 293(2)
_cell_measurement_theta_max 22
_cell_measurement_theta_min 18
_cell_volume 1787.1(10)
_computing_cell_refinement CAD4
_computing_data_collection 'CAD4 Mach2'
_computing_data_reduction SHELXL-97
_computing_molecular_graphics 'Diamond 2.1e'
_computing_structure_refinement 'SHELXL-97 (Sheldrick, 1997)'
_computing_structure_solution SIR-97
_diffrn_ambient_temperature 293(2)
_diffrn_measured_fraction_theta_full 0.995
_diffrn_measured_fraction_theta_max 0.995
_diffrn_measurement_device_type 'Enraf-Nonius CAD4 Mach2'
_diffrn_measurement_method 'theta-2theta scan'
_diffrn_radiation_monochromator graphite
_diffrn_radiation_source 'fine-focus sealed tube'
_diffrn_radiation_type MoK\a
_diffrn_radiation_wavelength 0.71069
_diffrn_reflns_av_R_equivalents 0.0325
_diffrn_reflns_av_sigmaI/netI 0.1002
_diffrn_reflns_limit_h_max 13
_diffrn_reflns_limit_h_min 0
_diffrn_reflns_limit_k_max 12
_diffrn_reflns_limit_k_min 0
_diffrn_reflns_limit_l_max 18
_diffrn_reflns_limit_l_min -18
_diffrn_reflns_number 3318
_diffrn_reflns_theta_full 25.02
_diffrn_reflns_theta_max 25.02
_diffrn_reflns_theta_min 2.10
_diffrn_standards_decay_% <0.5
_diffrn_standards_interval_time '1 h'
_diffrn_standards_number 3
_exptl_absorpt_coefficient_mu 1.116
_exptl_absorpt_correction_T_max 0.8966
_exptl_absorpt_correction_T_min 0.8417
_exptl_absorpt_correction_type empirical
_exptl_absorpt_process_details 'SHELXL routine in SHELX-97'
_exptl_crystal_colour Green
_exptl_crystal_density_diffrn 1.472
_exptl_crystal_density_method 'not measured'
_exptl_crystal_description 'Needle type'
_exptl_crystal_F_000 812
_exptl_crystal_size_max 0.16
_exptl_crystal_size_mid 0.13
_exptl_crystal_size_min 0.10
_refine_diff_density_max 0.957
_refine_diff_density_min -0.664
_refine_diff_density_rms 0.124
_refine_ls_extinction_method none
_refine_ls_goodness_of_fit_ref 0.990
_refine_ls_hydrogen_treatment mixed
_refine_ls_matrix_type full
_refine_ls_number_parameters 244
_refine_ls_number_reflns 3148
_refine_ls_number_restraints 6
_refine_ls_restrained_S_all 0.989
_refine_ls_R_factor_all 0.1322
_refine_ls_R_factor_gt 0.0584
_refine_ls_shift/su_max 0.000
_refine_ls_shift/su_mean 0.000
_refine_ls_structure_factor_coef Fsqd
_refine_ls_weighting_details 'calc w=1/[\s^2^(Fo^2^)+(0.1134P)^2^+0.0000P] where P=(Fo^2^+2Fc^2^)/3'
_refine_ls_weighting_scheme calc
_refine_ls_wR_factor_gt 0.1548
_refine_ls_wR_factor_ref 0.1916
_reflns_number_gt 1759
_reflns_number_total 3148
_reflns_threshold_expression >2sigma(I)
_cod_data_source_file cg049838esi20040809_034529.cif
_cod_data_source_block '[Ni(pdc)(4,4'-bpy)].1/2MeOH,_2.'
_cod_depositor_comments
;
The following automatic conversions were performed:

'_symmetry_cell_setting' value 'Monoclinic' changed to 'monoclinic'
according to /home/saulius/struct/CIF-dictionaries/cif_core.dic
dictionary named 'cif_core.dic' version 2.4.1 from 2010-06-29.

Automatic conversion script
Id: cif_fix_values 1715 2011-07-08 13:25:40Z adriana 
;
_cod_original_cell_volume 1787.1(13)
_cod_original_sg_symbol_H-M P21/n
_cod_original_formula_sum 'C17.50 H13 N3 Ni O4.50'
_cod_database_code 4505043

loop_
_symmetry_equiv_pos_as_xyz
'x, y, z'
'-x+1/2, y+1/2, -z+1/2'
'-x, -y, -z'
'x-1/2, -y-1/2, z-1/2'

loop_
_atom_site_label
_atom_site_type_symbol
_atom_site_fract_x
_atom_site_fract_y
_atom_site_fract_z
_atom_site_U_iso_or_equiv
_atom_site_adp_type
_atom_site_occupancy
_atom_site_symmetry_multiplicity
_atom_site_calc_flag
_atom_site_refinement_flags
Ni1 Ni 0.75517(7) 0.25854(8) 0.18599(5) 0.0187(3) Uani 1 1 d .
O1 O 0.7121(4) -0.1448(4) 0.1994(3) 0.0267(11) Uani 1 1 d .
O2 O 0.7512(4) 0.0617(4) 0.2403(3) 0.0213(10) Uani 1 1 d .
O3 O 0.7470(4) 0.3944(4) 0.0826(3) 0.0240(11) Uani 1 1 d .
O4 O 0.7549(6) 0.3987(5) -0.0600(3) 0.0485(16) Uani 1 1 d .
N1 N 0.7211(5) 0.1441(5) 0.0822(4) 0.0217(13) Uani 1 1 d .
N2 N 0.5705(5) 0.2758(5) 0.1953(3) 0.0228(13) Uani 1 1 d .
N3 N -0.0565(5) 0.2541(6) 0.1913(3) 0.0263(12) Uani 1 1 d .
C1 C 0.7223(6) -0.0256(6) 0.1851(4) 0.0215(15) Uani 1 1 d .
C2 C 0.7011(6) 0.0183(6) 0.0913(5) 0.0268(16) Uani 1 1 d .
C3 C 0.6637(9) -0.0598(8) 0.0209(5) 0.052(2) Uani 1 1 d .
H3 H 0.6485 -0.1479 0.0276 0.063 Uiso 1 1 calc R
C4 C 0.6494(11) -0.0021(8) -0.0600(6) 0.071(3) Uani 1 1 d .
H4 H 0.6232 -0.0516 -0.1088 0.085 Uiso 1 1 calc R
C5 C 0.6741(9) 0.1293(8) -0.0687(5) 0.053(3) Uani 1 1 d .
H5 H 0.6662 0.1682 -0.1230 0.063 Uiso 1 1 calc R
C6 C 0.7105(7) 0.2003(6) 0.0046(5) 0.0300(17) Uani 1 1 d .
C7 C 0.7394(6) 0.3445(6) 0.0081(5) 0.0246(15) Uani 1 1 d .
C8 C 0.5250(6) 0.2240(7) 0.2626(4) 0.0297(17) Uani 1 1 d .
H8 H 0.5780 0.1883 0.3075 0.036 Uiso 1 1 calc R
C9 C 0.4034(6) 0.2209(7) 0.2691(4) 0.0313(17) Uani 1 1 d .
H9 H 0.3757 0.1841 0.3171 0.038 Uiso 1 1 calc R
C10 C 0.3234(6) 0.2743(6) 0.2017(4) 0.0218(14) Uani 1 1 d .
C11 C 0.3729(6) 0.3318(7) 0.1345(5) 0.0280(16) Uani 1 1 d .
H11 H 0.3229 0.3715 0.0896 0.034 Uiso 1 1 calc R
C12 C 0.4941(6) 0.3310(7) 0.1333(5) 0.0278(16) Uani 1 1 d .
H12 H 0.5244 0.3706 0.0873 0.033 Uiso 1 1 calc R
C13 C 0.0121(6) 0.1578(7) 0.2265(5) 0.0286(16) Uani 1 1 d .
H13 H -0.0244 0.0854 0.2472 0.034 Uiso 1 1 calc R
C14 C 0.1367(6) 0.1609(7) 0.2334(5) 0.0330(18) Uani 1 1 d .
H14 H 0.1825 0.0928 0.2597 0.040 Uiso 1 1 calc R
C15 C 0.1924(6) 0.2681(6) 0.2002(4) 0.0234(14) Uani 1 1 d .
C16 C 0.1216(6) 0.3656(7) 0.1641(6) 0.040(2) Uani 1 1 d .
H16 H 0.1554 0.4383 0.1415 0.048 Uiso 1 1 calc R
C17 C -0.0030(7) 0.3557(7) 0.1612(6) 0.045(2) Uani 1 1 d .
H17 H -0.0506 0.4239 0.1369 0.054 Uiso 1 1 calc R
O5 O 0.6185(15) -0.3669(18) 0.0775(14) 0.039(4) Uani 0.50 1 d PU
C18 C 0.683(4) -0.346(3) 0.071(2) 0.14(2) Uani 0.50 1 d P

loop_
_atom_site_aniso_label
_atom_site_aniso_U_11
_atom_site_aniso_U_22
_atom_site_aniso_U_33
_atom_site_aniso_U_23
_atom_site_aniso_U_13
_atom_site_aniso_U_12
Ni1 0.0143(4) 0.0176(4) 0.0242(4) -0.0009(4) 0.0027(3) -0.0011(4)
O1 0.032(3) 0.019(2) 0.028(3) 0.005(2) 0.000(2) -0.003(2)
O2 0.025(2) 0.020(2) 0.019(2) 0.0004(19) 0.0025(19) -0.001(2)
O3 0.024(3) 0.019(2) 0.030(3) 0.003(2) 0.006(2) 0.001(2)
O4 0.074(4) 0.032(3) 0.044(3) 0.011(3) 0.024(3) -0.004(3)
N1 0.026(3) 0.012(3) 0.028(3) 0.003(2) 0.007(2) 0.003(2)
N2 0.018(3) 0.027(3) 0.022(3) 0.000(2) 0.000(2) 0.000(2)
N3 0.016(3) 0.029(3) 0.034(3) -0.003(3) 0.003(2) 0.000(3)
C1 0.014(3) 0.022(3) 0.028(4) 0.001(3) 0.003(3) 0.006(3)
C2 0.029(4) 0.021(3) 0.031(4) -0.002(3) 0.006(3) 0.002(3)
C3 0.089(8) 0.027(4) 0.038(5) 0.002(4) 0.001(5) -0.010(5)
C4 0.142(11) 0.032(5) 0.034(5) -0.006(4) -0.006(6) -0.012(6)
C5 0.100(8) 0.033(5) 0.026(4) 0.002(3) 0.012(5) -0.001(5)
C6 0.044(5) 0.023(3) 0.024(4) 0.001(3) 0.008(3) 0.008(3)
C7 0.023(4) 0.023(3) 0.029(4) 0.003(3) 0.006(3) -0.003(3)
C8 0.016(3) 0.046(5) 0.027(4) 0.007(3) 0.001(3) 0.007(3)
C9 0.021(4) 0.044(5) 0.030(4) 0.000(3) 0.006(3) 0.007(3)
C10 0.021(3) 0.014(3) 0.031(4) 0.001(3) 0.007(3) 0.002(3)
C11 0.016(4) 0.027(4) 0.041(4) 0.010(3) 0.002(3) 0.008(3)
C12 0.017(4) 0.029(4) 0.037(4) 0.006(3) 0.006(3) -0.002(3)
C13 0.019(4) 0.028(4) 0.038(4) 0.012(3) 0.003(3) -0.001(3)
C14 0.019(4) 0.034(4) 0.045(5) 0.015(3) 0.004(3) 0.003(3)
C15 0.018(3) 0.022(4) 0.030(3) -0.002(3) 0.004(3) -0.005(3)
C16 0.019(4) 0.021(4) 0.079(6) 0.012(4) 0.006(4) -0.007(3)
C17 0.017(4) 0.021(4) 0.097(7) 0.017(4) 0.010(4) -0.002(3)
O5 0.059(8) 0.017(9) 0.037(8) -0.002(6) -0.005(6) -0.012(6)
C18 0.38(7) 0.012(11) 0.018(12) 0.012(8) -0.02(3) 0.01(3)

loop_
_atom_type_symbol
_atom_type_description
_atom_type_scat_dispersion_real
_atom_type_scat_dispersion_imag
_atom_type_scat_source
C C 0.0033 0.0016 'International Tables Vol C Tables 4.2.6.8 and 6.1.1.4'
H H 0.0000 0.0000 'International Tables Vol C Tables 4.2.6.8 and 6.1.1.4'
N N 0.0061 0.0033 'International Tables Vol C Tables 4.2.6.8 and 6.1.1.4'
O O 0.0106 0.0060 'International Tables Vol C Tables 4.2.6.8 and 6.1.1.4'
Ni Ni 0.3393 1.1124 'International Tables Vol C Tables 4.2.6.8 and 6.1.1.4'

loop_
_geom_angle_atom_site_label_1
_geom_angle_atom_site_label_2
_geom_angle_atom_site_label_3
_geom_angle
_geom_angle_site_symmetry_1
_geom_angle_site_symmetry_3
N1 Ni1 O1 173.0(2) . 2_655
N1 Ni1 N3 95.7(2) . 1_655
O1 Ni1 N3 85.2(2) 2_655 1_655
N1 Ni1 N2 91.4(2) . .
O1 Ni1 N2 87.7(2) 2_655 .
N3 Ni1 N2 172.9(2) 1_655 .
N1 Ni1 O3 77.74(19) . .
O1 Ni1 O3 109.27(19) 2_655 .
N3 Ni1 O3 89.0(2) 1_655 .
N2 Ni1 O3 93.26(19) . .
N1 Ni1 O2 76.02(18) . .
O1 Ni1 O2 96.98(17) 2_655 .
N3 Ni1 O2 92.2(2) 1_655 .
N2 Ni1 O2 88.75(19) . .
O3 Ni1 O2 153.72(17) . .
C1 O1 Ni1 128.6(4) . 2_645
C1 O2 Ni1 114.2(4) . .
C7 O3 Ni1 115.0(4) . .
C2 N1 C6 121.7(6) . .
C2 N1 Ni1 120.3(5) . .
C6 N1 Ni1 117.7(4) . .
C12 N2 C8 117.5(6) . .
C12 N2 Ni1 122.0(4) . .
C8 N2 Ni1 120.4(4) . .
C17 N3 C13 117.9(6) . .
C17 N3 Ni1 118.2(5) . 1_455
C13 N3 Ni1 123.8(5) . 1_455
O1 C1 O2 126.7(6) . .
O1 C1 C2 117.2(6) . .
O2 C1 C2 116.1(6) . .
N1 C2 C3 121.4(7) . .
N1 C2 C1 112.8(6) . .
C3 C2 C1 125.8(6) . .
C2 C3 C4 117.5(7) . .
C3 C4 C5 120.4(8) . .
C6 C5 C4 118.5(8) . .
N1 C6 C5 120.4(6) . .
N1 C6 C7 113.6(6) . .
C5 C6 C7 126.0(7) . .
O4 C7 O3 127.5(6) . .
O4 C7 C6 117.8(6) . .
O3 C7 C6 114.6(6) . .
N2 C8 C9 123.6(6) . .
C8 C9 C10 118.4(6) . .
C11 C10 C9 116.9(6) . .
C11 C10 C15 120.8(6) . .
C9 C10 C15 122.3(6) . .
C12 C11 C10 120.9(7) . .
N2 C12 C11 122.6(6) . .
N3 C13 C14 122.6(6) . .
C13 C14 C15 119.1(6) . .
C16 C15 C14 118.0(6) . .
C16 C15 C10 120.3(6) . .
C14 C15 C10 121.7(6) . .
C15 C16 C17 119.2(6) . .
N3 C17 C16 123.2(7) . .

loop_
_geom_bond_atom_site_label_1
_geom_bond_atom_site_label_2
_geom_bond_distance
_geom_bond_site_symmetry_2
Ni1 N1 1.996(5) .
Ni1 O1 2.035(4) 2_655
Ni1 N3 2.109(5) 1_655
Ni1 N2 2.110(5) .
Ni1 O3 2.127(4) .
Ni1 O2 2.196(4) .
O1 C1 1.254(8) .
O1 Ni1 2.035(4) 2_645
O2 C1 1.255(8) .
O3 C7 1.263(8) .
O4 C7 1.233(8) .
N1 C2 1.323(8) .
N1 C6 1.332(8) .
N2 C12 1.328(8) .
N2 C8 1.340(8) .
N3 C17 1.324(9) .
N3 C13 1.327(9) .
N3 Ni1 2.109(5) 1_455
C1 C2 1.518(9) .
C2 C3 1.379(10) .
C3 C4 1.384(11) .
C4 C5 1.389(12) .
C5 C6 1.372(11) .
C6 C7 1.516(9) .
C8 C9 1.386(9) .
C9 C10 1.399(10) .
C10 C11 1.386(9) .
C10 C15 1.472(9) .
C11 C12 1.367(9) .
C13 C14 1.391(9) .
C14 C15 1.401(9) .
C15 C16 1.354(9) .
C16 C17 1.400(9) .
O5 C18 0.78(5) .
